data_4072876
loop_
_publ_author_name
'Zeng, Zhuo'
'Twamley, Brendan'
'Shreeve, Jean'ne M.'

_publ_section_title
;
 Structure and Properties of Substituted Imidazolium, Triazolium, and
 Tetrazolium Poly(1,2,4-triazolyl)borate Salts
;
_journal_issue 7
_journal_name_full Organometallics
_journal_page_first 1782
_journal_paper_doi 10.1021/om061113f
_journal_volume 26
_journal_year 2007
_chemical_formula_moiety 'C6 H7 B N9, C6 H11 N2'
_chemical_formula_sum 'C12 H18 B N11'
_chemical_formula_weight 327.18
_chemical_name_common 'C6 H7 B N9, C6 H11 N2'
_chemical_name_systematic
; 
 ? 
;
_space_group_IT_number 14
_symmetry_cell_setting monoclinic
_symmetry_space_group_name_Hall '-P 2ybc'
_symmetry_space_group_name_H-M 'P 1 21/c 1'
_atom_sites_solution_hydrogens geom
_atom_sites_solution_primary direct
_atom_sites_solution_secondary difmap
_audit_creation_method SHELXL-97
_cell_angle_alpha 90.00
_cell_angle_beta 105.240(4)
_cell_angle_gamma 90.00
_cell_formula_units_Z 4
_cell_length_a 7.734(2)
_cell_length_b 18.713(5)
_cell_length_c 11.172(3)
_cell_measurement_reflns_used 5917
_cell_measurement_temperature 90(2)
_cell_measurement_theta_max 30.00
_cell_measurement_theta_min 2.72
_cell_volume 1560.0(7)
_computing_cell_refinement 'Bruker, 2006; SAINT+ v. 7.23a'
_computing_data_collection 'Bruker, 2001; SMART v. 5.630'
_computing_data_reduction 'Bruker, 2006; SAINT+ v. 7.23a'
_computing_molecular_graphics 'Bruker, 2003; XP, SHELXTL v. 6.14'
_computing_publication_material 'Bruker, 2003; XCIF, SHELXTL v. 6.14'
_computing_structure_refinement 'Bruker, 2003; XL, SHELXTL v. 6.14'
_computing_structure_solution 'Bruker, 2003; XS, SHELXTL v. 6.14'
_diffrn_ambient_temperature 90(2)
_diffrn_detector_area_resol_mean 8.3
_diffrn_measured_fraction_theta_full 1.000
_diffrn_measured_fraction_theta_max 1.000
_diffrn_measurement_device_type 'Bruker/Siemens SMART APEX'
_diffrn_measurement_method '\w scans'
_diffrn_radiation_monochromator graphite
_diffrn_radiation_source 'normal-focus sealed tube'
_diffrn_radiation_type MoK\a
_diffrn_radiation_wavelength 0.71073
_diffrn_reflns_av_R_equivalents 0.0257
_diffrn_reflns_av_sigmaI/netI 0.0187
_diffrn_reflns_limit_h_max 9
_diffrn_reflns_limit_h_min -9
_diffrn_reflns_limit_k_max 22
_diffrn_reflns_limit_k_min -22
_diffrn_reflns_limit_l_max 13
_diffrn_reflns_limit_l_min -13
_diffrn_reflns_number 23142
_diffrn_reflns_theta_full 25.24
_diffrn_reflns_theta_max 25.24
_diffrn_reflns_theta_min 2.18
_diffrn_standards_number 0
_exptl_absorpt_coefficient_mu 0.095
_exptl_absorpt_correction_T_max 0.9803
_exptl_absorpt_correction_T_min 0.9647
_exptl_absorpt_correction_type multi-scan
_exptl_absorpt_process_details 'SADABS-2004/1 ; Bruker, 2004'
_exptl_crystal_colour colorless
_exptl_crystal_density_diffrn 1.393
_exptl_crystal_density_method 'not measured'
_exptl_crystal_description needle
_exptl_crystal_F_000 688
_exptl_crystal_size_max 0.38
_exptl_crystal_size_mid 0.21
_exptl_crystal_size_min 0.21
_refine_diff_density_max 0.238
_refine_diff_density_min -0.195
_refine_diff_density_rms 0.036
_refine_ls_extinction_method none
_refine_ls_goodness_of_fit_ref 1.015
_refine_ls_hydrogen_treatment constr
_refine_ls_matrix_type full
_refine_ls_number_parameters 220
_refine_ls_number_reflns 2819
_refine_ls_number_restraints 0
_refine_ls_restrained_S_all 1.015
_refine_ls_R_factor_all 0.0356
_refine_ls_R_factor_gt 0.0323
_refine_ls_shift/su_max 0.000
_refine_ls_shift/su_mean 0.000
_refine_ls_structure_factor_coef Fsqd
_refine_ls_weighting_details 'calc w=1/[\s^2^(Fo^2^)+(0.0321P)^2^+0.8005P] where P=(Fo^2^+2Fc^2^)/3'
_refine_ls_weighting_scheme calc
_refine_ls_wR_factor_gt 0.0760
_refine_ls_wR_factor_ref 0.0781
_reflns_number_gt 2587
_reflns_number_total 2819
_reflns_threshold_expression I>2\s(I)
_cod_data_source_file om061113fsi20070130_032939.cif
_cod_data_source_block bt883
_cod_depositor_comments
;
The following automatic conversions were performed:

'_symmetry_cell_setting' value 'Monoclinic' changed to 'monoclinic'
according to /home/saulius/struct/CIF-dictionaries/cif_core.dic
dictionary named 'cif_core.dic' version 2.4.1 from 2010-06-29.

Automatic conversion script
Id: cif_fix_values 1715 2011-07-08 13:25:40Z adriana 
;
_cod_original_sg_symbol_H-M P2(1)/c
_cod_database_code 4072876

loop_
_symmetry_equiv_pos_as_xyz
'x, y, z'
'-x, y+1/2, -z+1/2'
'-x, -y, -z'
'x, -y-1/2, z-1/2'

loop_
_atom_site_label
_atom_site_type_symbol
_atom_site_fract_x
_atom_site_fract_y
_atom_site_fract_z
_atom_site_U_iso_or_equiv
_atom_site_adp_type
_atom_site_occupancy
_atom_site_symmetry_multiplicity
_atom_site_calc_flag
_atom_site_refinement_flags
B1 B 0.34923(19) 0.42969(8) 0.64480(13) 0.0178(3) Uani 1 1 d .
H1 H 0.3360 0.4386 0.5443 0.027 Uiso 1 1 d .
C2 C 0.47209(16) 0.32604(7) 0.16849(11) 0.0170(3) Uani 1 1 d .
C4 C 0.35157(17) 0.39959(7) 0.27838(11) 0.0188(3) Uani 1 1 d .
H4 H 0.2749 0.4343 0.2995 0.023 Uiso 1 1 calc R
C5 C 0.48832(17) 0.36583(7) 0.35770(12) 0.0187(3) Uani 1 1 d .
H5 H 0.5268 0.3723 0.4450 0.022 Uiso 1 1 calc R
C9 C 0.15768(17) 0.55644(7) 0.81676(12) 0.0204(3) Uani 1 1 d .
H9 H 0.1353 0.5757 0.8899 0.024 Uiso 1 1 calc R
C11 C 0.15097(16) 0.54191(7) 0.63091(12) 0.0190(3) Uani 1 1 d .
H11 H 0.1263 0.5469 0.5434 0.023 Uiso 1 1 calc R
C14 C 0.82577(17) 0.40712(7) 0.75119(12) 0.0200(3) Uani 1 1 d .
H14 H 0.9400 0.3973 0.7383 0.024 Uiso 1 1 calc R
C16 C 0.62788(17) 0.43200(7) 0.83923(11) 0.0189(3) Uani 1 1 d .
H16 H 0.5660 0.4435 0.8998 0.023 Uiso 1 1 calc R
C19 C 0.14962(17) 0.26929(7) 0.72802(12) 0.0213(3) Uani 1 1 d .
H19 H 0.1314 0.2340 0.7846 0.026 Uiso 1 1 calc R
C21 C 0.12333(17) 0.32675(7) 0.56515(12) 0.0200(3) Uani 1 1 d .
H21 H 0.0862 0.3430 0.4818 0.024 Uiso 1 1 calc R
C1' C 0.70868(17) 0.26963(7) 0.33489(12) 0.0214(3) Uani 1 1 d .
H1'1 H 0.6614 0.2208 0.3270 0.032 Uiso 1 1 calc R
H1'2 H 0.7657 0.2800 0.4224 0.032 Uiso 1 1 calc R
H1'3 H 0.7973 0.2744 0.2868 0.032 Uiso 1 1 calc R
C2' C 0.51394(18) 0.28571(7) 0.06605(12) 0.0226(3) Uani 1 1 d .
H2'1 H 0.4338 0.3011 -0.0131 0.034 Uiso 1 1 calc R
H2'2 H 0.4972 0.2345 0.0777 0.034 Uiso 1 1 calc R
H2'3 H 0.6386 0.2947 0.0655 0.034 Uiso 1 1 calc R
C3' C 0.20658(17) 0.39463(7) 0.04731(12) 0.0214(3) Uani 1 1 d .
H3'1 H 0.2621 0.3982 -0.0219 0.032 Uiso 1 1 calc R
H3'2 H 0.1543 0.4409 0.0597 0.032 Uiso 1 1 calc R
H3'3 H 0.1123 0.3582 0.0285 0.032 Uiso 1 1 calc R
N1 N 0.56186(13) 0.32007(6) 0.28789(9) 0.0169(2) Uani 1 1 d .
N3 N 0.34312(14) 0.37462(6) 0.16073(9) 0.0171(2) Uani 1 1 d .
N7 N 0.25732(13) 0.49145(6) 0.69596(9) 0.0169(2) Uani 1 1 d .
N8 N 0.26276(14) 0.50071(6) 0.81867(10) 0.0208(2) Uani 1 1 d .
N10 N 0.08374(14) 0.58431(6) 0.70247(10) 0.0212(2) Uani 1 1 d .
N12 N 0.54754(14) 0.42373(5) 0.71839(9) 0.0169(2) Uani 1 1 d .
N13 N 0.67737(14) 0.40686(6) 0.65948(10) 0.0205(2) Uani 1 1 d .
N15 N 0.80375(14) 0.42236(6) 0.86490(10) 0.0212(2) Uani 1 1 d .
N17 N 0.25051(14) 0.35855(6) 0.65380(9) 0.0176(2) Uani 1 1 d .
N18 N 0.26860(14) 0.32100(6) 0.76193(10) 0.0200(2) Uani 1 1 d .
N20 N 0.05515(15) 0.26992(6) 0.60704(11) 0.0235(3) Uani 1 1 d .

loop_
_atom_site_aniso_label
_atom_site_aniso_U_11
_atom_site_aniso_U_22
_atom_site_aniso_U_33
_atom_site_aniso_U_23
_atom_site_aniso_U_13
_atom_site_aniso_U_12
B1 0.0171(7) 0.0201(7) 0.0155(7) 0.0002(6) 0.0032(6) 0.0017(6)
C2 0.0158(6) 0.0172(6) 0.0182(6) 0.0013(5) 0.0049(5) -0.0032(5)
C4 0.0205(6) 0.0184(6) 0.0195(6) -0.0022(5) 0.0090(5) -0.0013(5)
C5 0.0211(6) 0.0201(6) 0.0158(6) -0.0025(5) 0.0065(5) -0.0035(5)
C9 0.0177(6) 0.0228(7) 0.0217(7) -0.0025(5) 0.0069(5) -0.0005(5)
C11 0.0169(6) 0.0199(7) 0.0188(6) 0.0012(5) 0.0023(5) -0.0006(5)
C14 0.0161(6) 0.0207(7) 0.0234(7) -0.0008(5) 0.0055(5) 0.0016(5)
C16 0.0186(6) 0.0212(7) 0.0164(6) -0.0013(5) 0.0036(5) 0.0015(5)
C19 0.0197(6) 0.0187(6) 0.0252(7) 0.0024(5) 0.0057(5) 0.0036(5)
C21 0.0188(6) 0.0203(7) 0.0183(6) -0.0026(5) 0.0005(5) 0.0038(5)
C1' 0.0187(6) 0.0226(7) 0.0216(7) 0.0036(5) 0.0032(5) 0.0025(5)
C2' 0.0255(7) 0.0232(7) 0.0195(7) -0.0016(5) 0.0064(5) 0.0019(5)
C3' 0.0204(7) 0.0239(7) 0.0181(6) 0.0034(5) 0.0018(5) 0.0023(5)
N1 0.0153(5) 0.0189(5) 0.0161(5) 0.0009(4) 0.0033(4) -0.0014(4)
N3 0.0165(5) 0.0181(5) 0.0166(5) 0.0009(4) 0.0040(4) -0.0008(4)
N7 0.0158(5) 0.0198(5) 0.0149(5) 0.0008(4) 0.0036(4) -0.0001(4)
N8 0.0211(6) 0.0252(6) 0.0165(5) -0.0005(4) 0.0059(4) 0.0020(5)
N10 0.0184(5) 0.0201(6) 0.0245(6) -0.0004(4) 0.0045(5) 0.0011(4)
N12 0.0171(5) 0.0178(5) 0.0164(5) -0.0006(4) 0.0055(4) 0.0017(4)
N13 0.0181(5) 0.0238(6) 0.0206(6) -0.0017(4) 0.0069(4) 0.0032(4)
N15 0.0188(6) 0.0221(6) 0.0209(6) -0.0023(4) 0.0023(4) 0.0020(4)
N17 0.0169(5) 0.0197(6) 0.0151(5) 0.0000(4) 0.0023(4) 0.0036(4)
N18 0.0195(5) 0.0214(6) 0.0184(6) 0.0020(4) 0.0041(4) 0.0032(4)
N20 0.0213(6) 0.0196(6) 0.0266(6) -0.0020(5) 0.0011(5) 0.0019(5)

loop_
_atom_type_symbol
_atom_type_description
_atom_type_scat_dispersion_real
_atom_type_scat_dispersion_imag
_atom_type_scat_source
C C 0.0033 0.0016 'International Tables Vol C Tables 4.2.6.8 and 6.1.1.4'
H H 0.0000 0.0000 'International Tables Vol C Tables 4.2.6.8 and 6.1.1.4'
B B 0.0013 0.0007 'International Tables Vol C Tables 4.2.6.8 and 6.1.1.4'
N N 0.0061 0.0033 'International Tables Vol C Tables 4.2.6.8 and 6.1.1.4'

loop_
_geom_angle_atom_site_label_1
_geom_angle_atom_site_label_2
_geom_angle_atom_site_label_3
_geom_angle
N12 B1 N7 110.31(10)
N12 B1 N17 109.93(10)
N7 B1 N17 109.65(10)
N12 B1 H1 111.3
N7 B1 H1 109.4
N17 B1 H1 106.1
N3 C2 N1 107.75(11)
N3 C2 C2' 127.59(11)
N1 C2 C2' 124.66(11)
C5 C4 N3 107.48(11)
C5 C4 H4 126.3
N3 C4 H4 126.3
C4 C5 N1 106.80(11)
C4 C5 H5 126.6
N1 C5 H5 126.6
N8 C9 N10 115.10(11)
N8 C9 H9 122.4
N10 C9 H9 122.4
N10 C11 N7 112.22(12)
N10 C11 H11 123.9
N7 C11 H11 123.9
N13 C14 N15 115.44(11)
N13 C14 H14 122.3
N15 C14 H14 122.3
N15 C16 N12 112.34(11)
N15 C16 H16 123.8
N12 C16 H16 123.8
N18 C19 N20 115.56(12)
N18 C19 H19 122.2
N20 C19 H19 122.2
N20 C21 N17 112.26(12)
N20 C21 H21 123.9
N17 C21 H21 123.9
N1 C1' H1'1 109.5
N1 C1' H1'2 109.5
H1'1 C1' H1'2 109.5
N1 C1' H1'3 109.5
H1'1 C1' H1'3 109.5
H1'2 C1' H1'3 109.5
C2 C2' H2'1 109.5
C2 C2' H2'2 109.5
H2'1 C2' H2'2 109.5
C2 C2' H2'3 109.5
H2'1 C2' H2'3 109.5
H2'2 C2' H2'3 109.5
N3 C3' H3'1 109.5
N3 C3' H3'2 109.5
H3'1 C3' H3'2 109.5
N3 C3' H3'3 109.5
H3'1 C3' H3'3 109.5
H3'2 C3' H3'3 109.5
C2 N1 C5 109.24(10)
C2 N1 C1' 124.22(11)
C5 N1 C1' 126.48(11)
C2 N3 C4 108.73(10)
C2 N3 C3' 125.79(11)
C4 N3 C3' 125.34(11)
C11 N7 N8 107.91(10)
C11 N7 B1 127.30(11)
N8 N7 B1 124.67(10)
C9 N8 N7 103.11(10)
C11 N10 C9 101.66(11)
C16 N12 N13 107.80(10)
C16 N12 B1 131.48(11)
N13 N12 B1 120.72(10)
C14 N13 N12 102.87(10)
C16 N15 C14 101.55(11)
C21 N17 N18 107.98(11)
C21 N17 B1 127.77(11)
N18 N17 B1 123.95(10)
C19 N18 N17 102.74(10)
C21 N20 C19 101.46(11)

loop_
_geom_bond_atom_site_label_1
_geom_bond_atom_site_label_2
_geom_bond_distance
B1 N12 1.5420(18)
B1 N7 1.5431(17)
B1 N17 1.5511(18)
B1 H1 1.1128
C2 N3 1.3354(16)
C2 N1 1.3368(16)
C2 C2' 1.4761(17)
C4 C5 1.3455(19)
C4 N3 1.3803(16)
C4 H4 0.9500
C5 N1 1.3778(16)
C5 H5 0.9500
C9 N8 1.3189(17)
C9 N10 1.3584(17)
C9 H9 0.9500
C11 N10 1.3258(17)
C11 N7 1.3349(17)
C11 H11 0.9500
C14 N13 1.3224(17)
C14 N15 1.3556(17)
C14 H14 0.9500
C16 N15 1.3265(17)
C16 N12 1.3385(17)
C16 H16 0.9500
C19 N18 1.3204(17)
C19 N20 1.3570(18)
C19 H19 0.9500
C21 N20 1.3257(18)
C21 N17 1.3380(16)
C21 H21 0.9500
C1' N1 1.4637(16)
C1' H1'1 0.9800
C1' H1'2 0.9800
C1' H1'3 0.9800
C2' H2'1 0.9800
C2' H2'2 0.9800
C2' H2'3 0.9800
C3' N3 1.4688(16)
C3' H3'1 0.9800
C3' H3'2 0.9800
C3' H3'3 0.9800
N7 N8 1.3714(15)
N12 N13 1.3741(15)
N17 N18 1.3725(15)

loop_
_geom_hbond_atom_site_label_D
_geom_hbond_atom_site_label_H
_geom_hbond_atom_site_label_A
_geom_hbond_distance_DH
_geom_hbond_distance_HA
_geom_hbond_distance_DA
_geom_hbond_angle_DHA
_geom_hbond_site_symmetry_A
C1' H1'2 N20 0.98 2.62 3.4844(19) 146.9 1_655
C2' H2'1 N18 0.98 2.53 3.4916(19) 166.9 1_554
C5 H5 N13 0.95 2.46 3.3916(19) 167.0 .
C3' H3'1 N8 0.98 2.62 3.3522(18) 131.8 1_554
C16 H16 N8 0.95 2.52 3.0559(18) 115.8 .
C21 H21 N10 0.95 2.53 3.4288(18) 158.3 3_566
